data_4079266
loop_
_publ_author_name
'Xiang, Jing'
'Lo, Larry Tso-Lun'
'Leung, Chi-Fai'
'Yiu, Shek-Man'
'Ko, Chi-Chiu'
'Lau, Tai-Chu'

_publ_section_title
;
 Synthesis, Structures, and Photophysical Properties of Ruthenium(II)
 Quinolinolato Complexes
;
_journal_issue 20
_journal_name_full Organometallics
_journal_page_first 7101
_journal_paper_doi 10.1021/om300621x
_journal_volume 31
_journal_year 2012
_chemical_formula_moiety 'C43 H45 N3 O2 P Ru, F6 P'
_chemical_formula_sum 'C43 H45 F6 N3 O2 P2 Ru'
_chemical_formula_weight 912.83
_space_group_crystal_system monoclinic
_space_group_IT_number 14
_space_group_name_Hall '-P 2yn'
_space_group_name_H-M_alt 'P 1 21/n 1'
_symmetry_space_group_name_Hall '-P 2yn'
_symmetry_space_group_name_H-M 'P 1 21/n 1'
_atom_sites_solution_hydrogens geom
_atom_sites_solution_primary direct
_atom_sites_solution_secondary difmap
_audit_creation_method SHELXL-97
_cell_angle_alpha 90.00
_cell_angle_beta 94.183(2)
_cell_angle_gamma 90.00
_cell_formula_units_Z 4
_cell_length_a 12.4298(3)
_cell_length_b 24.7828(6)
_cell_length_c 13.3653(3)
_cell_measurement_reflns_used 23295
_cell_measurement_temperature 133(2)
_cell_measurement_theta_max 71.6318
_cell_measurement_theta_min 3.5639
_cell_volume 4106.15(17)
_computing_cell_refinement
;
CrysAlisPro, Oxford Diffraction Ltd.,
Version 1.171.33.66 (release 28-04-2010 CrysAlis171 .NET)
(compiled Apr 28 2010,14:27:37)
;
_computing_data_collection
;
CrysAlisPro, Oxford Diffraction Ltd.,
Version 1.171.33.66 (release 28-04-2010 CrysAlis171 .NET)
(compiled Apr 28 2010,14:27:37)
;
_computing_data_reduction
;
CrysAlisPro, Oxford Diffraction Ltd.,
Version 1.171.33.66 (release 28-04-2010 CrysAlis171 .NET)
(compiled Apr 28 2010,14:27:37)
;
_computing_molecular_graphics
;
OLEX2: a complete structure solution, refinement and analysis program. Dolomanov et al., J. Appl. Cryst. (2009). 42, 339-341
;
_computing_publication_material
;
OLEX2: a complete structure solution, refinement and analysis program. Dolomanov et al., J. Appl. Cryst. (2009). 42, 339-341
;
_computing_structure_refinement 'SHELXL-97 (Sheldrick, 1997)'
_computing_structure_solution 'SHELXS-97 (Sheldrick, 1990)'
_diffrn_ambient_temperature 133.0
_diffrn_detector_area_resol_mean 16.127
_diffrn_measured_fraction_theta_full 0.999
_diffrn_measured_fraction_theta_max 0.999
_diffrn_measurement_details
;
1 omega  -64.00  -39.00   1.0000   16.0000
omega____ theta____ kappa____ phi______ frames
-        0.0000  -77.0000  -30.0000 25

2 omega   45.00   72.00   1.0000   16.0000
omega____ theta____ kappa____ phi______ frames
-        0.0000   37.0000 -120.0000 27

3 omega  -29.00   30.00   1.0000   16.0000
omega____ theta____ kappa____ phi______ frames
-        0.0000  -77.0000  -30.0000 59

4 omega  -20.00    6.00   1.0000   16.0000
omega____ theta____ kappa____ phi______ frames
-        0.0000   37.0000 -120.0000 26

5 omega -121.00  -90.00   1.0000   32.0000
omega____ theta____ kappa____ phi______ frames
-      -55.0000 -152.0000  -70.0000 31

6 omega   74.00  101.00   1.0000   32.0000
omega____ theta____ kappa____ phi______ frames
-       55.0000  125.0000  -90.0000 27

7 omega   -2.00   37.00   1.0000   32.0000
omega____ theta____ kappa____ phi______ frames
-       55.0000  -37.0000 -180.0000 39

8 omega   77.00  111.00   1.0000   32.0000
omega____ theta____ kappa____ phi______ frames
-       55.0000  125.0000  150.0000 34

9 omega -124.00  -36.00   1.0000   64.0000
omega____ theta____ kappa____ phi______ frames
-      -64.0000  -77.0000  110.0000 88

10 omega -139.00  -53.00   1.0000   64.0000
omega____ theta____ kappa____ phi______ frames
-      -64.0000  179.0000 -180.0000 86

11 omega   39.00   70.00   1.0000   64.0000
omega____ theta____ kappa____ phi______ frames
-      110.0000  -25.0000   30.0000 31

12 omega   37.00   70.00   1.0000   64.0000
omega____ theta____ kappa____ phi______ frames
-      110.0000  -25.0000   90.0000 33

13 omega   40.00   65.00   1.0000   64.0000
omega____ theta____ kappa____ phi______ frames
-      110.0000  -50.0000   30.0000 25

14 omega   48.00   77.00   1.0000   64.0000
omega____ theta____ kappa____ phi______ frames
-      110.0000  -50.0000 -120.0000 29

15 omega   37.00   72.00   1.0000   64.0000
omega____ theta____ kappa____ phi______ frames
-      110.0000  -25.0000  120.0000 35

16 omega   40.00   66.00   1.0000   64.0000
omega____ theta____ kappa____ phi______ frames
-      110.0000  -50.0000 -180.0000 26

17 omega   44.00   78.00   1.0000   64.0000
omega____ theta____ kappa____ phi______ frames
-      110.0000  -50.0000  -90.0000 34

18 omega   42.00   72.00   1.0000   64.0000
omega____ theta____ kappa____ phi______ frames
-      110.0000  -25.0000    0.0000 30

19 omega   44.00   73.00   1.0000   64.0000
omega____ theta____ kappa____ phi______ frames
-      110.0000  -50.0000  -60.0000 29

20 omega   80.00  122.00   1.0000   64.0000
omega____ theta____ kappa____ phi______ frames
-      110.0000   77.0000   30.0000 42

21 omega  150.00  178.00   1.0000   64.0000
omega____ theta____ kappa____ phi______ frames
-      110.0000   77.0000   30.0000 28

22 omega   37.00   70.00   1.0000   64.0000
omega____ theta____ kappa____ phi______ frames
-      110.0000  -25.0000  150.0000 33

23 omega   37.00   70.00   1.0000   64.0000
omega____ theta____ kappa____ phi______ frames
-      110.0000  -25.0000   60.0000 33

24 omega   52.00  132.00   1.0000   64.0000
omega____ theta____ kappa____ phi______ frames
-      110.0000  -88.0000 -151.0000 80

25 omega   74.00  146.00   1.0000   64.0000
omega____ theta____ kappa____ phi______ frames
-      110.0000  -88.0000  -95.0000 72

26 omega  -26.00   72.00   1.0000   16.0000
omega____ theta____ kappa____ phi______ frames
-        0.0000   37.0000  120.0000 98

27 omega  -70.00   30.00   1.0000   16.0000
omega____ theta____ kappa____ phi______ frames
-        0.0000  -77.0000  -90.0000 100

28 omega -125.00  -25.00   1.0000   32.0000
omega____ theta____ kappa____ phi______ frames
-      -55.0000  -77.0000 -180.0000 100

29 omega -127.00  -29.00   1.0000   32.0000
omega____ theta____ kappa____ phi______ frames
-      -55.0000  -37.0000 -120.0000 98

30 omega -134.00  -77.00   1.0000   64.0000
omega____ theta____ kappa____ phi______ frames
-      -64.0000 -152.0000   28.0000 57

31 omega -135.00  -98.00   1.0000   64.0000
omega____ theta____ kappa____ phi______ frames
-      -64.0000  -79.0000   69.0000 37

32 omega -133.00  -43.00   1.0000   64.0000
omega____ theta____ kappa____ phi______ frames
-      -64.0000  -58.0000    5.0000 90

33 omega   38.00   94.00   1.0000   64.0000
omega____ theta____ kappa____ phi______ frames
-      110.0000 -121.0000 -172.0000 56

34 omega   40.00   83.00   1.0000   64.0000
omega____ theta____ kappa____ phi______ frames
-      110.0000  -50.0000  150.0000 43

35 omega   80.00  178.00   1.0000   64.0000
omega____ theta____ kappa____ phi______ frames
-      110.0000   77.0000   60.0000 98

36 omega   76.00  178.00   1.0000   64.0000
omega____ theta____ kappa____ phi______ frames
-      110.0000   25.0000   30.0000 102

37 omega   37.00   60.00   1.0000   64.0000
omega____ theta____ kappa____ phi______ frames
-      110.0000    0.0000 -150.0000 23
;
_diffrn_measurement_device_type 'multiwire proportional'
_diffrn_measurement_method 'phi and omega scans'
_diffrn_orient_matrix_UB_11 -0.0856896
_diffrn_orient_matrix_UB_12 0.0397305
_diffrn_orient_matrix_UB_13 -0.044972
_diffrn_orient_matrix_UB_21 -0.062575
_diffrn_orient_matrix_UB_22 -0.0472506
_diffrn_orient_matrix_UB_23 -0.0515354
_diffrn_orient_matrix_UB_31 -0.0646159
_diffrn_orient_matrix_UB_32 -0.0070678
_diffrn_orient_matrix_UB_33 0.0932676
_diffrn_radiation_monochromator graphite
_diffrn_radiation_source 'Enhance Ultra (Cu) X-ray Source'
_diffrn_radiation_type CuK\a
_diffrn_radiation_wavelength 1.5418
_diffrn_reflns_av_R_equivalents 0.0262
_diffrn_reflns_av_sigmaI/netI 0.0166
_diffrn_reflns_limit_h_max 14
_diffrn_reflns_limit_h_min -14
_diffrn_reflns_limit_k_max 27
_diffrn_reflns_limit_k_min -29
_diffrn_reflns_limit_l_max 15
_diffrn_reflns_limit_l_min -12
_diffrn_reflns_number 29571
_diffrn_reflns_theta_full 66.99
_diffrn_reflns_theta_max 66.99
_diffrn_reflns_theta_min 3.57
_exptl_absorpt_coefficient_mu 4.410
_exptl_absorpt_correction_T_max 1.0
_exptl_absorpt_correction_T_min 0.31176
_exptl_absorpt_correction_type multi-scan
_exptl_absorpt_process_details
;
CrysAlisPro, Oxford Diffraction Ltd.,
Version 1.171.33.66 (release 28-04-2010 CrysAlis171 .NET)
(compiled Apr 28 2010,14:27:37)
Empirical absorption correction using spherical harmonics,
implemented in SCALE3 ABSPACK scaling algorithm.
;
_exptl_crystal_colour_primary brown
_exptl_crystal_density_diffrn 1.477
_exptl_crystal_density_method 'not measured'
_exptl_crystal_description irregular
_exptl_crystal_F_000 1872
_exptl_crystal_size_max 0.61
_exptl_crystal_size_mid 0.23
_exptl_crystal_size_min 0.05
_refine_diff_density_max 1.000
_refine_diff_density_min -0.774
_refine_diff_density_rms 0.075
_refine_ls_extinction_method none
_refine_ls_goodness_of_fit_ref 1.030
_refine_ls_hydrogen_treatment constr
_refine_ls_matrix_type full
_refine_ls_number_parameters 578
_refine_ls_number_reflns 7306
_refine_ls_number_restraints 318
_refine_ls_restrained_S_all 1.035
_refine_ls_R_factor_all 0.0428
_refine_ls_R_factor_gt 0.0395
_refine_ls_shift/su_max 0.001
_refine_ls_shift/su_mean 0.000
_refine_ls_structure_factor_coef Fsqd
_refine_ls_weighting_details
;
calc w=1/[\s^2^(Fo^2^)+(0.0447P)^2^+10.0347P] where P=(Fo^2^+2Fc^2^)/3
;
_refine_ls_weighting_scheme calc
_refine_ls_wR_factor_gt 0.0972
_refine_ls_wR_factor_ref 0.0989
_reflns_number_gt 6812
_reflns_number_total 7306
_reflns_threshold_expression >2sigma(I)
_cod_data_source_file om300621x_si_003.cif
_cod_data_source_block 12
_cod_database_code 4079266

loop_
_space_group_symop_id
_space_group_symop_operation_xyz
1 'x, y, z'
2 '-x+1/2, y+1/2, -z+1/2'
3 '-x, -y, -z'
4 'x-1/2, -y-1/2, z-1/2'

loop_
_atom_site_label
_atom_site_type_symbol
_atom_site_fract_x
_atom_site_fract_y
_atom_site_fract_z
_atom_site_U_iso_or_equiv
_atom_site_adp_type
_atom_site_occupancy
_atom_site_symmetry_multiplicity
_atom_site_calc_flag
_atom_site_refinement_flags
_atom_site_disorder_assembly
_atom_site_disorder_group
Ru1 Ru 0.306493(17) 0.044763(9) 0.302289(16) 0.02014(8) Uani 1 1 d . . .
P1 P 0.43478(6) 0.09650(3) 0.22514(6) 0.02054(16) Uani 1 1 d . . .
P2 P 0.2273(3) 0.19900(13) 0.5983(3) 0.0315(12) Uiso 0.50 1 d PD A 1
F1 F 0.2407(4) 0.2255(2) 0.4942(4) 0.0568(13) Uiso 0.50 1 d PD A 1
F2 F 0.2105(5) 0.1702(3) 0.7052(4) 0.0740(17) Uiso 0.50 1 d PD A 1
F3 F 0.3530(4) 0.2050(2) 0.6325(5) 0.0561(13) Uiso 0.50 1 d PD A 1
F4 F 0.2486(6) 0.1414(2) 0.5523(5) 0.0731(17) Uiso 0.50 1 d PD A 1
F5 F 0.1033(4) 0.1919(2) 0.5683(5) 0.0553(13) Uiso 0.50 1 d PD A 1
F6 F 0.2047(5) 0.2552(2) 0.6458(5) 0.0794(17) Uiso 0.50 1 d PD A 1
P2A P 0.2345(3) 0.19558(13) 0.6116(2) 0.0303(11) Uiso 0.30 1 d PD B 2
F1A F 0.2322(4) 0.1483(2) 0.6867(4) 0.0542(13) Uiso 0.30 1 d PD B 2
F2A F 0.2403(5) 0.2432(3) 0.5310(5) 0.087(2) Uiso 0.30 1 d PD B 2
F3A F 0.3578(6) 0.1868(3) 0.5925(7) 0.050(2) Uiso 0.30 1 d PD B 2
F4A F 0.2592(8) 0.2402(3) 0.6905(6) 0.070(2) Uiso 0.30 1 d PD B 2
F5A F 0.1077(6) 0.2028(3) 0.6211(7) 0.058(2) Uiso 0.30 1 d PD B 2
F6A F 0.2023(9) 0.1513(4) 0.5256(7) 0.075(3) Uiso 0.30 1 d PD B 2
P2B P 0.2345(3) 0.19558(13) 0.6116(2) 0.0303(11) Uiso 0.20 1 d PD C 3
F1B F 0.2322(4) 0.1483(2) 0.6867(4) 0.0542(13) Uiso 0.20 1 d PD C 3
F2B F 0.2403(5) 0.2432(3) 0.5310(5) 0.087(2) Uiso 0.20 1 d PD C 3
F3B F 0.3121(10) 0.1604(5) 0.5469(9) 0.066(4) Uiso 0.20 1 d PD C 3
F4B F 0.3334(8) 0.2171(4) 0.6812(8) 0.039(2) Uiso 0.20 1 d PD C 3
F5B F 0.1560(12) 0.2280(6) 0.6723(10) 0.099(5) Uiso 0.20 1 d PD C 3
F6B F 0.1361(8) 0.1747(4) 0.5346(8) 0.043(3) Uiso 0.20 1 d PD C 3
O1 O 0.4418(2) 0.06542(11) 0.49474(18) 0.0398(6) Uani 1 1 d . . .
O2 O 0.22283(17) 0.02476(9) 0.16604(15) 0.0255(4) Uani 1 1 d . . .
N1 N 0.1768(2) -0.00418(11) 0.35373(19) 0.0270(6) Uani 1 1 d . . .
N2 N 0.1455(2) 0.14267(11) 0.3037(2) 0.0288(6) Uani 1 1 d . . .
N3 N 0.4156(2) -0.06895(12) 0.2835(2) 0.0400(7) Uani 1 1 d . . .
C1 C 0.3875(3) 0.05910(13) 0.4234(2) 0.0286(7) Uani 1 1 d . . .
C2 C 0.2087(2) 0.10926(13) 0.3068(2) 0.0253(6) Uani 1 1 d . . .
C3 C 0.3831(3) -0.02636(13) 0.2889(2) 0.0292(7) Uani 1 1 d . D .
C4 C 0.1425(2) -0.00934(12) 0.1752(2) 0.0249(6) Uani 1 1 d . . .
C5 C 0.0824(3) -0.03043(14) 0.0932(3) 0.0320(7) Uani 1 1 d . . .
H5 H 0.0986 -0.0203 0.0274 0.038 Uiso 1 1 calc R . .
C6 C -0.0024(3) -0.06670(16) 0.1059(3) 0.0380(8) Uani 1 1 d . . .
H6 H -0.0423 -0.0807 0.0483 0.046 Uiso 1 1 calc R . .
C7 C -0.0291(3) -0.08241(15) 0.1985(3) 0.0367(8) Uani 1 1 d . . .
H7 H -0.0868 -0.1070 0.2052 0.044 Uiso 1 1 calc R . .
C8 C 0.0294(3) -0.06190(14) 0.2840(3) 0.0330(7) Uani 1 1 d . . .
C9 C 0.0081(3) -0.07587(17) 0.3825(3) 0.0468(10) Uani 1 1 d . . .
H9 H -0.0483 -0.1004 0.3943 0.056 Uiso 1 1 calc R . .
C10 C 0.0689(4) -0.05390(19) 0.4608(3) 0.0540(11) Uani 1 1 d . . .
H10 H 0.0538 -0.0631 0.5273 0.065 Uiso 1 1 calc R . .
C11 C 0.1538(3) -0.01775(17) 0.4453(3) 0.0423(9) Uani 1 1 d . . .
C12 C 0.1150(2) -0.02531(12) 0.2722(2) 0.0254(6) Uani 1 1 d . . .
C13 C 0.2196(4) 0.0042(2) 0.5342(3) 0.0643(14) Uani 1 1 d . . .
H13B H 0.2930 -0.0103 0.5353 0.097 Uiso 1 1 calc R . .
H13C H 0.1868 -0.0065 0.5957 0.097 Uiso 1 1 calc R . .
H13A H 0.2220 0.0436 0.5299 0.097 Uiso 1 1 calc R . .
C14 C 0.0607(3) 0.18307(13) 0.2901(3) 0.0347(8) Uani 1 1 d . . .
H14 H 0.0844 0.2168 0.3264 0.042 Uiso 1 1 calc R . .
C15 C 0.0420(3) 0.19517(15) 0.1793(3) 0.0458(9) Uani 1 1 d . . .
H15B H -0.0070 0.2265 0.1699 0.055 Uiso 1 1 calc R . .
H15A H 0.1115 0.2050 0.1524 0.055 Uiso 1 1 calc R . .
C16 C -0.0063(4) 0.14774(17) 0.1212(3) 0.0563(12) Uani 1 1 d . . .
H16A H 0.0471 0.1181 0.1225 0.068 Uiso 1 1 calc R . .
H16B H -0.0228 0.1585 0.0504 0.068 Uiso 1 1 calc R . .
C17 C -0.1092(4) 0.12753(18) 0.1646(4) 0.0630(14) Uani 1 1 d . . .
H17B H -0.1655 0.1558 0.1572 0.076 Uiso 1 1 calc R . .
H17A H -0.1362 0.0952 0.1271 0.076 Uiso 1 1 calc R . .
C18 C -0.0874(3) 0.11349(16) 0.2744(3) 0.0471(10) Uani 1 1 d . . .
H18A H -0.0364 0.0828 0.2811 0.057 Uiso 1 1 calc R . .
H18B H -0.1556 0.1023 0.3023 0.057 Uiso 1 1 calc R . .
C19 C -0.0401(3) 0.16170(15) 0.3334(3) 0.0424(9) Uani 1 1 d . . .
H19B H -0.0947 0.1908 0.3329 0.051 Uiso 1 1 calc R . .
H19A H -0.0226 0.1508 0.4040 0.051 Uiso 1 1 calc R . .
C20 C 0.451(2) -0.1236(11) 0.2908(12) 0.039(3) Uani 0.50 1 d PDU D 1
H20 H 0.5286 -0.1246 0.3156 0.047 Uiso 0.50 1 calc PR D 1
C21 C 0.3848(18) -0.1540(14) 0.363(2) 0.046(3) Uani 0.50 1 d PDU D 1
H21A H 0.3870 -0.1344 0.4278 0.055 Uiso 0.50 1 calc PR D 1
H21B H 0.4166 -0.1902 0.3758 0.055 Uiso 0.50 1 calc PR D 1
C22 C 0.268(2) -0.1600(13) 0.3212(12) 0.051(3) Uani 0.50 1 d PDU D 1
H22A H 0.2317 -0.1245 0.3254 0.061 Uiso 0.50 1 calc PR D 1
H22B H 0.2310 -0.1854 0.3644 0.061 Uiso 0.50 1 calc PR D 1
C23 C 0.2527(13) -0.1799(8) 0.2128(11) 0.056(3) Uani 0.50 1 d PDU D 1
H23A H 0.1756 -0.1767 0.1890 0.067 Uiso 0.50 1 calc PR D 1
H23B H 0.2728 -0.2185 0.2104 0.067 Uiso 0.50 1 calc PR D 1
C24 C 0.3211(10) -0.1478(6) 0.1429(10) 0.051(3) Uani 0.50 1 d PDU D 1
H24B H 0.3167 -0.1651 0.0759 0.061 Uiso 0.50 1 calc PR D 1
H24A H 0.2918 -0.1108 0.1349 0.061 Uiso 0.50 1 calc PR D 1
C25 C 0.4383(10) -0.1450(8) 0.1835(11) 0.045(3) Uani 0.50 1 d PDU D 1
H25A H 0.4784 -0.1212 0.1398 0.054 Uiso 0.50 1 calc PR D 1
H25B H 0.4705 -0.1814 0.1816 0.054 Uiso 0.50 1 calc PR D 1
C20A C 0.444(2) -0.1276(11) 0.2692(13) 0.045(3) Uani 0.50 1 d PDU D 2
H20A H 0.5246 -0.1317 0.2763 0.054 Uiso 0.50 1 calc PR D 2
C21A C 0.3958(18) -0.1572(15) 0.354(2) 0.047(3) Uani 0.50 1 d PDU D 2
H21C H 0.4204 -0.1398 0.4184 0.056 Uiso 0.50 1 calc PR D 2
H21D H 0.4228 -0.1948 0.3561 0.056 Uiso 0.50 1 calc PR D 2
C22A C 0.2719(18) -0.1582(13) 0.3447(12) 0.047(3) Uani 0.50 1 d PDU D 2
H22D H 0.2450 -0.1796 0.4003 0.056 Uiso 0.50 1 calc PR D 2
H22C H 0.2436 -0.1210 0.3489 0.056 Uiso 0.50 1 calc PR D 2
C23A C 0.2329(13) -0.1833(7) 0.2447(10) 0.052(3) Uani 0.50 1 d PDU D 2
H23C H 0.1531 -0.1819 0.2370 0.063 Uiso 0.50 1 calc PR D 2
H23D H 0.2550 -0.2217 0.2439 0.063 Uiso 0.50 1 calc PR D 2
C24A C 0.2786(10) -0.1540(7) 0.1567(10) 0.056(3) Uani 0.50 1 d PDU D 2
H24C H 0.2473 -0.1173 0.1514 0.067 Uiso 0.50 1 calc PR D 2
H24D H 0.2567 -0.1735 0.0939 0.067 Uiso 0.50 1 calc PR D 2
C25A C 0.4014(11) -0.1496(7) 0.1674(12) 0.053(3) Uani 0.50 1 d PDU D 2
H25D H 0.4329 -0.1858 0.1577 0.064 Uiso 0.50 1 calc PR D 2
H25C H 0.4253 -0.1257 0.1140 0.064 Uiso 0.50 1 calc PR D 2
C26 C 0.5430(2) 0.05650(12) 0.1770(2) 0.0237(6) Uani 1 1 d . . .
C27 C 0.6025(3) 0.02185(14) 0.2416(3) 0.0313(7) Uani 1 1 d . . .
H27 H 0.5870 0.0198 0.3100 0.038 Uiso 1 1 calc R . .
C28 C 0.6838(3) -0.00957(15) 0.2073(3) 0.0375(8) Uani 1 1 d . . .
H28 H 0.7241 -0.0331 0.2520 0.045 Uiso 1 1 calc R . .
C29 C 0.7065(3) -0.00675(15) 0.1078(3) 0.0367(8) Uani 1 1 d . . .
H29 H 0.7628 -0.0282 0.0842 0.044 Uiso 1 1 calc R . .
C30 C 0.6480(3) 0.02689(15) 0.0428(3) 0.0385(8) Uani 1 1 d . . .
H30 H 0.6636 0.0285 -0.0257 0.046 Uiso 1 1 calc R . .
C31 C 0.5662(3) 0.05850(14) 0.0769(3) 0.0325(7) Uani 1 1 d . . .
H31 H 0.5258 0.0816 0.0316 0.039 Uiso 1 1 calc R . .
C32 C 0.3886(2) 0.13834(12) 0.1183(2) 0.0229(6) Uani 1 1 d . . .
C33 C 0.3048(3) 0.12116(14) 0.0517(3) 0.0318(7) Uani 1 1 d . . .
H33 H 0.2644 0.0900 0.0663 0.038 Uiso 1 1 calc R . .
C34 C 0.2803(3) 0.14975(15) -0.0365(3) 0.0388(8) Uani 1 1 d . . .
H34 H 0.2233 0.1376 -0.0822 0.047 Uiso 1 1 calc R . .
C35 C 0.3370(3) 0.19523(14) -0.0586(3) 0.0341(7) Uani 1 1 d . . .
H35 H 0.3205 0.2140 -0.1198 0.041 Uiso 1 1 calc R . .
C36 C 0.4184(3) 0.21348(14) 0.0089(3) 0.0385(8) Uani 1 1 d . . .
H36 H 0.4565 0.2455 -0.0051 0.046 Uiso 1 1 calc R . .
C37 C 0.4449(3) 0.18538(14) 0.0968(3) 0.0342(7) Uani 1 1 d . . .
H37 H 0.5013 0.1980 0.1426 0.041 Uiso 1 1 calc R . .
C38 C 0.5032(2) 0.14614(12) 0.3082(2) 0.0242(6) Uani 1 1 d . . .
C39 C 0.4399(3) 0.18258(13) 0.3578(3) 0.0311(7) Uani 1 1 d . . .
H39 H 0.3637 0.1787 0.3526 0.037 Uiso 1 1 calc R . .
C40 C 0.4870(3) 0.22419(14) 0.4142(3) 0.0333(7) Uani 1 1 d . . .
H40 H 0.4430 0.2492 0.4463 0.040 Uiso 1 1 calc R . .
C41 C 0.5967(3) 0.22944(15) 0.4237(3) 0.0404(9) Uani 1 1 d . . .
H41 H 0.6293 0.2581 0.4621 0.048 Uiso 1 1 calc R . .
C42 C 0.6596(3) 0.19274(18) 0.3772(3) 0.0525(11) Uani 1 1 d . . .
H42 H 0.7359 0.1959 0.3850 0.063 Uiso 1 1 calc R . .
C43 C 0.6136(3) 0.15151(15) 0.3194(3) 0.0387(8) Uani 1 1 d . . .
H43 H 0.6582 0.1268 0.2873 0.046 Uiso 1 1 calc R . .

loop_
_atom_site_aniso_label
_atom_site_aniso_U_11
_atom_site_aniso_U_22
_atom_site_aniso_U_33
_atom_site_aniso_U_23
_atom_site_aniso_U_13
_atom_site_aniso_U_12
Ru1 0.01783(12) 0.01866(13) 0.02370(13) -0.00036(8) -0.00021(9) -0.00070(8)
P1 0.0171(3) 0.0195(4) 0.0249(4) -0.0021(3) 0.0011(3) -0.0002(3)
O1 0.0391(14) 0.0480(15) 0.0301(13) 0.0023(11) -0.0124(11) -0.0105(11)
O2 0.0260(11) 0.0257(11) 0.0243(11) 0.0010(9) -0.0011(9) -0.0069(9)
N1 0.0248(13) 0.0280(14) 0.0282(14) -0.0008(11) 0.0011(11) -0.0065(11)
N2 0.0206(13) 0.0261(14) 0.0400(16) -0.0048(12) 0.0044(11) 0.0016(11)
N3 0.0413(17) 0.0223(15) 0.056(2) 0.0025(13) 0.0017(14) 0.0072(13)
C1 0.0286(16) 0.0247(16) 0.0326(18) 0.0055(13) 0.0029(14) -0.0027(13)
C2 0.0193(14) 0.0283(16) 0.0284(16) -0.0025(13) 0.0030(12) -0.0045(13)
C3 0.0242(15) 0.0286(18) 0.0343(18) 0.0032(14) -0.0009(13) -0.0017(13)
C4 0.0218(14) 0.0219(15) 0.0308(16) -0.0015(12) 0.0001(12) 0.0011(12)
C5 0.0297(17) 0.0370(18) 0.0288(17) -0.0018(14) -0.0008(13) -0.0042(14)
C6 0.0313(18) 0.046(2) 0.0354(19) -0.0068(16) -0.0039(15) -0.0105(16)
C7 0.0276(17) 0.0376(19) 0.044(2) -0.0021(16) -0.0011(15) -0.0120(14)
C8 0.0285(17) 0.0319(17) 0.0383(19) 0.0012(15) 0.0014(14) -0.0076(14)
C9 0.045(2) 0.055(2) 0.040(2) 0.0066(18) 0.0019(17) -0.0254(19)
C10 0.058(3) 0.072(3) 0.032(2) 0.0110(19) 0.0057(18) -0.030(2)
C11 0.045(2) 0.053(2) 0.0278(18) 0.0056(16) 0.0017(16) -0.0183(18)
C12 0.0218(14) 0.0244(15) 0.0299(16) -0.0004(13) 0.0006(12) -0.0009(12)
C13 0.069(3) 0.098(4) 0.026(2) 0.005(2) 0.0010(19) -0.046(3)
C14 0.0254(16) 0.0217(16) 0.057(2) -0.0087(15) 0.0042(15) 0.0057(13)
C15 0.046(2) 0.0281(18) 0.064(3) 0.0103(17) 0.0055(19) 0.0103(16)
C16 0.079(3) 0.045(2) 0.042(2) 0.0042(18) -0.017(2) 0.017(2)
C17 0.058(3) 0.039(2) 0.086(3) -0.005(2) -0.037(3) 0.003(2)
C18 0.0245(17) 0.040(2) 0.076(3) 0.004(2) -0.0007(18) -0.0023(15)
C19 0.0277(18) 0.041(2) 0.060(2) -0.0087(18) 0.0107(17) 0.0094(15)
C20 0.049(5) 0.023(5) 0.044(6) -0.007(5) 0.000(4) 0.009(4)
C21 0.060(6) 0.018(5) 0.058(5) 0.007(5) 0.000(4) 0.008(5)
C22 0.057(4) 0.031(5) 0.065(6) -0.001(7) 0.007(5) -0.002(4)
C23 0.058(6) 0.039(5) 0.070(7) -0.011(6) -0.001(5) 0.000(4)
C24 0.056(7) 0.038(5) 0.056(5) -0.010(4) -0.008(5) 0.002(6)
C25 0.051(5) 0.032(5) 0.050(5) -0.012(4) -0.008(4) 0.010(5)
C20A 0.050(5) 0.023(6) 0.062(7) 0.004(6) 0.001(5) 0.013(4)
C21A 0.050(5) 0.031(7) 0.060(5) 0.002(5) -0.003(4) 0.002(5)
C22A 0.053(4) 0.030(5) 0.056(5) 0.000(6) -0.008(5) -0.005(4)
C23A 0.059(6) 0.035(5) 0.061(7) -0.002(5) -0.011(5) 0.002(5)
C24A 0.071(7) 0.041(6) 0.055(5) -0.008(4) -0.005(5) 0.005(6)
C25A 0.070(7) 0.030(5) 0.061(5) -0.009(5) 0.010(6) 0.011(7)
C26 0.0191(14) 0.0225(14) 0.0296(16) -0.0045(12) 0.0013(12) -0.0011(11)
C27 0.0252(16) 0.0394(19) 0.0291(17) -0.0031(14) -0.0005(13) 0.0055(14)
C28 0.0288(17) 0.040(2) 0.042(2) -0.0053(16) -0.0050(15) 0.0104(15)
C29 0.0275(17) 0.0374(19) 0.046(2) -0.0135(16) 0.0054(15) 0.0070(14)
C30 0.0388(19) 0.044(2) 0.0341(19) -0.0064(16) 0.0105(15) 0.0049(16)
C31 0.0333(17) 0.0331(17) 0.0316(18) -0.0009(14) 0.0054(14) 0.0042(14)
C32 0.0215(14) 0.0202(14) 0.0275(15) -0.0002(12) 0.0045(12) 0.0026(11)
C33 0.0294(17) 0.0292(17) 0.0359(18) 0.0043(14) -0.0031(14) -0.0059(13)
C34 0.0364(19) 0.040(2) 0.0377(19) 0.0069(16) -0.0107(15) -0.0040(15)
C35 0.0379(18) 0.0294(17) 0.0347(18) 0.0090(14) 0.0015(15) 0.0067(14)
C36 0.043(2) 0.0257(17) 0.046(2) 0.0087(15) 0.0006(16) -0.0050(15)
C37 0.0349(18) 0.0302(17) 0.0368(19) 0.0022(14) -0.0024(15) -0.0064(14)
C38 0.0227(15) 0.0246(15) 0.0253(15) -0.0013(12) 0.0008(12) -0.0031(12)
C39 0.0235(15) 0.0287(17) 0.0410(19) -0.0071(14) 0.0018(14) -0.0026(13)
C40 0.0352(18) 0.0283(17) 0.0369(19) -0.0081(14) 0.0076(14) -0.0038(14)
C41 0.0390(19) 0.040(2) 0.043(2) -0.0160(16) 0.0092(16) -0.0185(16)
C42 0.0232(17) 0.068(3) 0.067(3) -0.030(2) 0.0096(17) -0.0176(18)
C43 0.0247(17) 0.045(2) 0.048(2) -0.0201(17) 0.0098(15) -0.0069(15)

loop_
_atom_type_symbol
_atom_type_description
_atom_type_scat_dispersion_real
_atom_type_scat_dispersion_imag
_atom_type_scat_source
C C 0.0181 0.0091 'International Tables Vol C Tables 4.2.6.8 and 6.1.1.4'
H H 0.0000 0.0000 'International Tables Vol C Tables 4.2.6.8 and 6.1.1.4'
N N 0.0311 0.0180 'International Tables Vol C Tables 4.2.6.8 and 6.1.1.4'
O O 0.0492 0.0322 'International Tables Vol C Tables 4.2.6.8 and 6.1.1.4'
Ru Ru 0.0552 3.2960 'International Tables Vol C Tables 4.2.6.8 and 6.1.1.4'
P P 0.2955 0.4335 'International Tables Vol C Tables 4.2.6.8 and 6.1.1.4'
F F 0.0727 0.0534 'International Tables Vol C Tables 4.2.6.8 and 6.1.1.4'

loop_
_geom_angle_atom_site_label_1
_geom_angle_atom_site_label_2
_geom_angle_atom_site_label_3
_geom_angle
F1 P2 F2 178.3(4)
F1 P2 F3 92.8(3)
F1 P2 F4 90.1(4)
F1 P2 F5 89.2(3)
F1 P2 F6 91.2(4)
F3 P2 F2 88.6(3)
F4 P2 F2 89.0(4)
F4 P2 F3 90.4(4)
F5 P2 F2 89.4(3)
F5 P2 F3 178.0(4)
F5 P2 F4 89.3(4)
F6 P2 F2 89.8(4)
F6 P2 F3 90.1(4)
F6 P2 F4 178.6(4)
F6 P2 F5 90.1(4)
F1A P2A F2A 177.6(4)
F1A P2A F3A 93.8(4)
F1A P2A F5A 88.1(4)
F1A P2A F6A 86.0(4)
F2A P2A F6A 92.5(5)
F3A P2A F2A 84.3(4)
F3A P2A F5A 175.1(5)
F3A P2A F6A 89.1(5)
F4A P2A F1A 96.4(4)
F4A P2A F2A 85.1(4)
F4A P2A F3A 93.6(5)
F4A P2A F5A 90.8(5)
F4A P2A F6A 176.2(6)
F5A P2A F2A 93.7(4)
F5A P2A F6A 86.4(5)
O1 C1 Ru1 175.3(3)
O2 Ru1 P1 93.31(6)
O2 Ru1 N1 79.02(9)
O2 C4 C5 122.4(3)
O2 C4 C12 119.8(3)
N1 Ru1 P1 172.29(7)
N1 C11 C10 120.8(3)
N1 C11 C13 120.1(3)
N1 C12 C4 117.0(3)
N1 C12 C8 122.1(3)
N2 C2 Ru1 172.9(3)
N2 C14 H14 109.2
N2 C14 C15 108.5(3)
N2 C14 C19 108.9(3)
N3 C3 Ru1 172.3(3)
N3 C20 H20 109.4
N3 C20 C21 110(2)
N3 C20 C25 104.9(15)
N3 C20A H20A 109.3
N3 C20A C21A 105(2)
N3 C20A C25A 112.7(16)
C1 Ru1 P1 86.36(10)
C1 Ru1 O2 176.41(12)
C1 Ru1 N1 101.35(12)
C1 Ru1 C2 96.36(13)
C1 Ru1 C3 90.85(14)
C2 Ru1 P1 90.60(9)
C2 Ru1 O2 87.22(11)
C2 Ru1 N1 88.29(11)
C2 Ru1 C3 170.75(12)
C2 N2 C14 174.2(3)
C3 Ru1 P1 95.64(9)
C3 Ru1 O2 85.62(11)
C3 Ru1 N1 84.61(11)
C3 N3 C20 171.7(9)
C3 N3 C20A 172.3(9)
C4 O2 Ru1 113.73(18)
C4 C5 H5 119.6
C4 C5 C6 120.8(3)
C5 C4 C12 117.8(3)
C5 C6 H6 119.1
C6 C5 H5 119.6
C6 C7 H7 120.3
C6 C7 C8 119.4(3)
C7 C6 C5 121.9(3)
C7 C6 H6 119.1
C7 C8 C9 123.5(3)
C7 C8 C12 119.3(3)
C8 C7 H7 120.3
C8 C9 H9 120.3
C8 C12 C4 120.9(3)
C9 C8 C12 117.2(3)
C9 C10 H10 119.3
C9 C10 C11 121.5(4)
C10 C9 C8 119.4(3)
C10 C9 H9 120.3
C10 C11 C13 119.1(3)
C11 N1 Ru1 130.7(2)
C11 N1 C12 119.1(3)
C11 C10 H10 119.3
C11 C13 H13B 109.5
C11 C13 H13C 109.5
C11 C13 H13A 109.5
C12 N1 Ru1 110.1(2)
H13B C13 H13C 109.5
H13B C13 H13A 109.5
H13C C13 H13A 109.5
C14 C15 H15B 109.2
C14 C15 H15A 109.2
C14 C19 C18 112.0(3)
C14 C19 H19B 109.2
C14 C19 H19A 109.2
C15 C14 H14 109.2
C15 C14 C19 111.8(3)
C15 C16 H16A 109.2
C15 C16 H16B 109.2
C15 C16 C17 111.9(4)
H15B C15 H15A 107.9
C16 C15 C14 112.1(3)
C16 C15 H15B 109.2
C16 C15 H15A 109.2
C16 C17 H17B 109.6
C16 C17 H17A 109.6
H16A C16 H16B 107.9
C17 C16 H16A 109.2
C17 C16 H16B 109.2
C17 C18 H18A 109.5
C17 C18 H18B 109.5
C17 C18 C19 110.9(3)
H17B C17 H17A 108.1
C18 C17 C16 110.4(3)
C18 C17 H17B 109.6
C18 C17 H17A 109.6
C18 C19 H19B 109.2
C18 C19 H19A 109.2
H18A C18 H18B 108.1
C19 C14 H14 109.2
C19 C18 H18A 109.5
C19 C18 H18B 109.5
H19B C19 H19A 107.9
C20 N3 C20A 11.6(12)
C20 C21 H21A 109.4
C20 C21 H21B 109.4
C20 C21 C22 111(2)
C20 C25 H25A 109.1
C20 C25 H25B 109.1
C21 C20 H20 109.4
C21 C20 C25 113.9(17)
C21 C22 H22A 108.4
C21 C22 H22B 108.4
C21 C22 C23 115(2)
H21A C21 H21B 108.0
C22 C21 H21A 109.4
C22 C21 H21B 109.4
C22 C23 H23A 109.2
C22 C23 H23B 109.2
C22 C23 C24 112.0(12)
H22A C22 H22B 107.5
C23 C22 H22A 108.4
C23 C22 H22B 108.4
C23 C24 H24B 109.3
C23 C24 H24A 109.3
H23A C23 H23B 107.9
C24 C23 H23A 109.2
C24 C23 H23B 109.2
C24 C25 C20 112.4(12)
C24 C25 H25A 109.1
C24 C25 H25B 109.1
H24B C24 H24A 108.0
C25 C20 H20 109.4
C25 C24 C23 111.5(10)
C25 C24 H24B 109.3
C25 C24 H24A 109.3
H25A C25 H25B 107.9
C20A C21A H21C 108.9
C20A C21A H21D 108.9
C20A C21A C22A 114(2)
C20A C25A C24A 113.1(12)
C20A C25A H25D 109.0
C20A C25A H25C 109.0
C21A C20A H20A 109.3
C21A C20A C25A 111.2(18)
C21A C22A H22D 109.8
C21A C22A H22C 109.8
H21C C21A H21D 107.7
C22A C21A H21C 108.9
C22A C21A H21D 108.9
C22A C23A H23C 109.3
C22A C23A H23D 109.3
C22A C23A C24A 111.8(11)
H22D C22A H22C 108.2
C23A C22A C21A 109(2)
C23A C22A H22D 109.8
C23A C22A H22C 109.8
C23A C24A H24C 109.0
C23A C24A H24D 109.0
C23A C24A C25A 112.8(10)
H23C C23A H23D 107.9
C24A C23A H23C 109.3
C24A C23A H23D 109.3
C24A C25A H25D 109.0
C24A C25A H25C 109.0
H24C C24A H24D 107.8
C25A C20A H20A 109.3
C25A C24A H24C 109.0
C25A C24A H24D 109.0
H25D C25A H25C 107.8
C26 P1 Ru1 113.63(10)
C26 C27 H27 119.6
C26 C31 H31 119.8
C27 C26 P1 119.2(2)
C27 C28 H28 120.1
C27 C28 C29 119.8(3)
C28 C27 C26 120.7(3)
C28 C27 H27 119.6
C28 C29 H29 119.9
C29 C28 H28 120.1
C29 C30 H30 119.9
C29 C30 C31 120.1(3)
C30 C29 C28 120.3(3)
C30 C29 H29 119.9
C30 C31 C26 120.3(3)
C30 C31 H31 119.8
C31 C26 P1 122.0(2)
C31 C26 C27 118.8(3)
C31 C30 H30 119.9
C32 P1 Ru1 118.06(10)
C32 P1 C26 103.33(14)
C32 P1 C38 101.51(14)
C32 C33 H33 120.1
C32 C33 C34 119.7(3)
C32 C37 H37 120.0
C33 C32 P1 120.5(2)
C33 C32 C37 119.2(3)
C33 C34 H34 119.4
C34 C33 H33 120.1
C34 C35 H35 120.3
C34 C35 C36 119.4(3)
C35 C34 C33 121.1(3)
C35 C34 H34 119.4
C35 C36 H36 119.8
C35 C36 C37 120.5(3)
C36 C35 H35 120.3
C36 C37 C32 120.1(3)
C36 C37 H37 120.0
C37 C32 P1 120.0(2)
C37 C36 H36 119.8
C38 P1 Ru1 113.75(10)
C38 P1 C26 104.93(14)
C38 C39 H39 119.6
C38 C43 C42 120.1(3)
C38 C43 H43 119.9
C39 C38 P1 118.1(2)
C39 C40 H40 119.9
C40 C39 C38 120.7(3)
C40 C39 H39 119.6
C40 C41 H41 120.3
C40 C41 C42 119.4(3)
C41 C40 C39 120.1(3)
C41 C40 H40 119.9
C41 C42 H42 119.5
C41 C42 C43 121.1(3)
C42 C41 H41 120.3
C42 C43 H43 119.9
C43 C38 P1 123.2(2)
C43 C38 C39 118.5(3)
C43 C42 H42 119.5

loop_
_geom_bond_atom_site_label_1
_geom_bond_atom_site_label_2
_geom_bond_distance
Ru1 P1 2.3430(8)
Ru1 O2 2.090(2)
Ru1 N1 2.169(3)
Ru1 C1 1.877(3)
Ru1 C2 2.012(3)
Ru1 C3 2.017(3)
P1 C26 1.826(3)
P1 C32 1.824(3)
P1 C38 1.826(3)
P2 F1 1.558(6)
P2 F2 1.624(6)
P2 F3 1.603(6)
P2 F4 1.585(6)
P2 F5 1.574(6)
P2 F6 1.564(7)
P2A F1A 1.545(5)
P2A F2A 1.603(6)
P2A F3A 1.586(7)
P2A F4A 1.544(8)
P2A F5A 1.601(8)
P2A F6A 1.618(9)
O1 C1 1.137(4)
O2 C4 1.321(4)
N1 C11 1.321(4)
N1 C12 1.389(4)
N2 C2 1.141(4)
N2 C14 1.455(4)
N3 C3 1.134(4)
N3 C20 1.42(3)
N3 C20A 1.51(3)
C4 C5 1.384(4)
C4 C12 1.421(5)
C5 H5 0.9500
C5 C6 1.405(5)
C6 H6 0.9500
C6 C7 1.361(5)
C7 H7 0.9500
C7 C8 1.404(5)
C8 C9 1.405(5)
C8 C12 1.415(4)
C9 H9 0.9500
C9 C10 1.359(6)
C10 H10 0.9500
C10 C11 1.412(5)
C11 C13 1.494(5)
C13 H13B 0.9800
C13 H13C 0.9800
C13 H13A 0.9800
C14 H14 1.0000
C14 C15 1.512(6)
C14 C19 1.514(5)
C15 H15B 0.9900
C15 H15A 0.9900
C15 C16 1.509(6)
C16 H16A 0.9900
C16 H16B 0.9900
C16 C17 1.527(7)
C17 H17B 0.9900
C17 H17A 0.9900
C17 C18 1.513(6)
C18 H18A 0.9900
C18 H18B 0.9900
C18 C19 1.526(5)
C19 H19B 0.9900
C19 H19A 0.9900
C20 H20 1.0000
C20 C21 1.513(15)
C20 C25 1.526(12)
C21 H21A 0.9900
C21 H21B 0.9900
C21 C22 1.527(16)
C22 H22A 0.9900
C22 H22B 0.9900
C22 C23 1.529(13)
C23 H23A 0.9900
C23 H23B 0.9900
C23 C24 1.532(13)
C24 H24B 0.9900
C24 H24A 0.9900
C24 C25 1.518(11)
C25 H25A 0.9900
C25 H25B 0.9900
C20A H20A 1.0000
C20A C21A 1.515(15)
C20A C25A 1.526(13)
C21A H21C 0.9900
C21A H21D 0.9900
C21A C22A 1.536(15)
C22A H22D 0.9900
C22A H22C 0.9900
C22A C23A 1.521(13)
C23A H23C 0.9900
C23A H23D 0.9900
C23A C24A 1.526(13)
C24A H24C 0.9900
C24A H24D 0.9900
C24A C25A 1.527(13)
C25A H25D 0.9900
C25A H25C 0.9900
C26 C27 1.392(4)
C26 C31 1.390(5)
C27 H27 0.9500
C27 C28 1.380(5)
C28 H28 0.9500
C28 C29 1.381(5)
C29 H29 0.9500
C29 C30 1.374(5)
C30 H30 0.9500
C30 C31 1.387(5)
C31 H31 0.9500
C32 C33 1.386(4)
C32 C37 1.400(4)
C33 H33 0.9500
C33 C34 1.390(5)
C34 H34 0.9500
C34 C35 1.373(5)
C35 H35 0.9500
C35 C36 1.382(5)
C36 H36 0.9500
C36 C37 1.385(5)
C37 H37 0.9500
C38 C39 1.396(4)
C38 C43 1.376(4)
C39 H39 0.9500
C39 C40 1.382(5)
C40 H40 0.9500
C40 C41 1.367(5)
C41 H41 0.9500
C41 C42 1.377(6)
C42 H42 0.9500
C42 C43 1.379(5)
C43 H43 0.9500
